data_7209838
loop_
_publ_author_name
'Kumari, Harshita'
'Zhang, Jin'
'Erra, Loredana'
'Barbour, Leonard J.'
'Deakyne, Carol A.'
'Atwood, Jerry L.'

_publ_section_title
;
 Cocrystals of gabapentin with C-alkylresorcin[4]arenes
;
_journal_issue 20
_journal_name_full CrystEngComm
_journal_page_first 4045
_journal_paper_doi 10.1039/c3ce40441b
_journal_volume 15
_journal_year 2013
_chemical_formula_moiety 'C40 H48 O8, C9 H17 N O2, 2(C H4 O), 5.63(O)'
_chemical_formula_sum 'C51 H73 N O17.63'
_chemical_formula_weight 982.21
_chemical_name_systematic
;
?
;
_space_group_IT_number 2
_symmetry_cell_setting triclinic
_symmetry_space_group_name_Hall '-P 1'
_symmetry_space_group_name_H-M 'P -1'
_atom_sites_solution_hydrogens geom
_atom_sites_solution_primary direct
_atom_sites_solution_secondary difmap
_audit_creation_method SHELXL-97
_cell_angle_alpha 104.263(5)
_cell_angle_beta 92.785(5)
_cell_angle_gamma 91.068(5)
_cell_formula_units_Z 4
_cell_length_a 15.554(6)
_cell_length_b 17.839(7)
_cell_length_c 20.092(8)
_cell_measurement_reflns_used 11266
_cell_measurement_temperature 293(2)
_cell_measurement_theta_max 20.8
_cell_volume 5394(4)
_computing_structure_refinement 'SHELXL-97 (Sheldrick, 1997)'
_computing_structure_solution 'SHELXS-97 (Sheldrick, 1990)'
_diffrn_ambient_temperature 293(2)
_diffrn_measured_fraction_theta_full 0.996
_diffrn_measured_fraction_theta_max 0.996
_diffrn_radiation_monochromator graphite
_diffrn_radiation_source 'fine-focus sealed tube'
_diffrn_radiation_type MoK\a
_diffrn_radiation_wavelength 0.71073
_diffrn_reflns_av_R_equivalents 0.0741
_diffrn_reflns_av_sigmaI/netI 0.0814
_diffrn_reflns_limit_h_max 15
_diffrn_reflns_limit_h_min -15
_diffrn_reflns_limit_k_max 17
_diffrn_reflns_limit_k_min -17
_diffrn_reflns_limit_l_max 20
_diffrn_reflns_limit_l_min -20
_diffrn_reflns_number 35037
_diffrn_reflns_theta_full 20.80
_diffrn_reflns_theta_max 20.80
_diffrn_reflns_theta_min 1.05
_exptl_absorpt_coefficient_mu 0.091
_exptl_absorpt_correction_type none
_exptl_crystal_density_diffrn 1.209
_exptl_crystal_density_method 'not measured'
_exptl_crystal_F_000 2108
_refine_diff_density_max 0.573
_refine_diff_density_min -0.425
_refine_diff_density_rms 0.069
_refine_ls_extinction_method none
_refine_ls_goodness_of_fit_ref 1.015
_refine_ls_hydrogen_treatment constr
_refine_ls_matrix_type full
_refine_ls_number_parameters 1262
_refine_ls_number_reflns 11266
_refine_ls_number_restraints 24
_refine_ls_restrained_S_all 1.017
_refine_ls_R_factor_all 0.1274
_refine_ls_R_factor_gt 0.0769
_refine_ls_shift/su_max 1.880
_refine_ls_shift/su_mean 0.003
_refine_ls_structure_factor_coef Fsqd
_refine_ls_weighting_details 'calc w=1/[\s^2^(Fo^2^)+(0.1264P)^2^+13.0614P] where P=(Fo^2^+2Fc^2^)/3'
_refine_ls_weighting_scheme calc
_refine_ls_wR_factor_gt 0.2070
_refine_ls_wR_factor_ref 0.2482
_reflns_number_gt 7022
_reflns_number_total 11266
_reflns_threshold_expression >2sigma(I)
_cod_data_source_file c3ce40441b.txt
_cod_data_source_block rsgb_11
_cod_database_code 7209838

loop_
_symmetry_equiv_pos_as_xyz
'x, y, z'
'-x, -y, -z'

loop_
_atom_site_label
_atom_site_type_symbol
_atom_site_fract_x
_atom_site_fract_y
_atom_site_fract_z
_atom_site_U_iso_or_equiv
_atom_site_adp_type
_atom_site_occupancy
_atom_site_symmetry_multiplicity
_atom_site_calc_flag
_atom_site_refinement_flags
_atom_site_disorder_assembly
_atom_site_disorder_group
C1 C 0.1952(4) 0.6568(3) 0.2757(3) 0.0312(16) Uani 1 1 d . . .
C2 C 0.2556(4) 0.6701(4) 0.2307(3) 0.0356(17) Uani 1 1 d . . .
H2 H 0.2385 0.6902 0.1938 0.043 Uiso 1 1 calc R . .
C3 C 0.3405(4) 0.6538(3) 0.2407(3) 0.0307(16) Uani 1 1 d . . .
C4 C 0.3692(4) 0.6273(3) 0.2971(3) 0.0291(16) Uani 1 1 d . . .
C5 C 0.3067(4) 0.6155(3) 0.3410(3) 0.0311(16) Uani 1 1 d . . .
H5 H 0.3245 0.5973 0.3789 0.037 Uiso 1 1 calc R . .
C6 C 0.2199(4) 0.6289(3) 0.3325(3) 0.0292(16) Uani 1 1 d . . .
C7 C 0.0206(4) 0.3931(4) 0.2834(3) 0.0354(17) Uani 1 1 d . . .
C8 C -0.0179(4) 0.4617(4) 0.2811(3) 0.0338(17) Uani 1 1 d . . .
H8 H -0.0714 0.4614 0.2583 0.041 Uiso 1 1 calc R . .
C9 C 0.0245(4) 0.5306(4) 0.3132(3) 0.0299(16) Uani 1 1 d . . .
C10 C 0.1045(4) 0.5337(4) 0.3468(3) 0.0311(16) Uani 1 1 d . . .
C11 C 0.1402(4) 0.4635(4) 0.3472(3) 0.0308(16) Uani 1 1 d . . .
H11 H 0.1947 0.4642 0.3685 0.037 Uiso 1 1 calc R . .
C12 C 0.1001(4) 0.3924(4) 0.3180(3) 0.0290(16) Uani 1 1 d . . .
C13 C 0.3409(4) 0.2556(3) 0.1789(3) 0.0293(16) Uani 1 1 d . . .
C14 C 0.2554(4) 0.2365(4) 0.1585(3) 0.0348(17) Uani 1 1 d . . .
H14 H 0.2407 0.2097 0.1134 0.042 Uiso 1 1 calc R . .
C15 C 0.1917(4) 0.2569(4) 0.2045(4) 0.0360(17) Uani 1 1 d . . .
C16 C 0.2108(4) 0.2961(4) 0.2722(3) 0.0319(16) Uani 1 1 d . . .
C17 C 0.2975(4) 0.3152(3) 0.2909(3) 0.0305(16) Uani 1 1 d . . .
H17 H 0.3121 0.3421 0.3360 0.037 Uiso 1 1 calc R . .
C18 C 0.3638(4) 0.2963(3) 0.2456(3) 0.0280(15) Uani 1 1 d . . .
C19 C 0.5319(4) 0.5246(4) 0.2041(3) 0.0334(17) Uani 1 1 d . . .
C20 C 0.5559(4) 0.4542(4) 0.1665(3) 0.0349(17) Uani 1 1 d . . .
H20 H 0.5882 0.4510 0.1282 0.042 Uiso 1 1 calc R . .
C21 C 0.5318(4) 0.3868(4) 0.1858(3) 0.0336(17) Uani 1 1 d . . .
C22 C 0.4834(4) 0.3903(4) 0.2427(3) 0.0277(15) Uani 1 1 d . . .
C23 C 0.4602(4) 0.4639(4) 0.2790(3) 0.0310(16) Uani 1 1 d . . .
H23 H 0.4258 0.4674 0.3162 0.037 Uiso 1 1 calc R . .
C24 C 0.4856(4) 0.5324(4) 0.2627(3) 0.0318(16) Uani 1 1 d . . .
C25 C 0.1529(4) 0.6108(3) 0.3799(3) 0.0298(16) Uani 1 1 d . . .
H25 H 0.1102 0.6513 0.3844 0.036 Uiso 1 1 calc R . .
C26 C 0.1890(4) 0.6135(4) 0.4525(3) 0.0362(17) Uani 1 1 d . . .
H26A H 0.2219 0.6616 0.4704 0.043 Uiso 1 1 calc R . .
H26B H 0.2277 0.5712 0.4506 0.043 Uiso 1 1 calc R . .
C27 C 0.1180(4) 0.6076(5) 0.5013(3) 0.053(2) Uani 1 1 d . . .
H27A H 0.0787 0.6494 0.5022 0.063 Uiso 1 1 calc R . .
H27B H 0.0857 0.5592 0.4835 0.063 Uiso 1 1 calc R . .
C28 C 0.1523(5) 0.6116(6) 0.5743(4) 0.074(3) Uani 1 1 d . . .
H28A H 0.1906 0.5699 0.5738 0.112 Uiso 1 1 calc R . .
H28B H 0.1050 0.6071 0.6022 0.112 Uiso 1 1 calc R . .
H28C H 0.1827 0.6601 0.5928 0.112 Uiso 1 1 calc R . .
C29 C 0.1408(4) 0.3169(4) 0.3234(3) 0.0339(17) Uani 1 1 d . . .
H29 H 0.0955 0.2763 0.3094 0.041 Uiso 1 1 calc R . .
C30 C 0.1701(4) 0.3186(4) 0.3973(3) 0.0395(18) Uani 1 1 d . . .
H30A H 0.2025 0.2728 0.3975 0.047 Uiso 1 1 calc R . .
H30B H 0.2082 0.3634 0.4154 0.047 Uiso 1 1 calc R . .
C31 C 0.0955(4) 0.3218(5) 0.4442(4) 0.054(2) Uani 1 1 d . . .
H31A H 0.0595 0.3644 0.4400 0.065 Uiso 1 1 calc R . .
H31B H 0.0607 0.2744 0.4287 0.065 Uiso 1 1 calc R . .
C32 C 0.1235(5) 0.3320(5) 0.5193(4) 0.069(3) Uani 1 1 d . . .
H32A H 0.1581 0.2894 0.5242 0.104 Uiso 1 1 calc R . .
H32B H 0.0736 0.3334 0.5459 0.104 Uiso 1 1 calc R . .
H32C H 0.1566 0.3795 0.5355 0.104 Uiso 1 1 calc R . .
C33 C 0.4574(4) 0.3196(3) 0.2673(3) 0.0301(16) Uani 1 1 d . . .
H33 H 0.4922 0.2770 0.2435 0.036 Uiso 1 1 calc R . .
C34 C 0.4796(4) 0.3319(4) 0.3445(3) 0.0340(16) Uani 1 1 d . . .
H34A H 0.4502 0.3769 0.3694 0.041 Uiso 1 1 calc R . .
H34B H 0.4585 0.2874 0.3592 0.041 Uiso 1 1 calc R . .
C35 C 0.5766(4) 0.3436(4) 0.3631(3) 0.0429(18) Uani 1 1 d . . .
H35A H 0.6059 0.2977 0.3400 0.052 Uiso 1 1 calc R . .
H35B H 0.5983 0.3868 0.3468 0.052 Uiso 1 1 calc R . .
C36 C 0.5967(5) 0.3592(5) 0.4398(4) 0.063(2) Uani 1 1 d . . .
H36A H 0.5696 0.4056 0.4627 0.095 Uiso 1 1 calc R . .
H36B H 0.6579 0.3653 0.4491 0.095 Uiso 1 1 calc R . .
H36C H 0.5755 0.3165 0.4562 0.095 Uiso 1 1 calc R . .
C37 C 0.4638(4) 0.6107(3) 0.3080(3) 0.0304(16) Uani 1 1 d . . .
H37 H 0.4969 0.6497 0.2923 0.037 Uiso 1 1 calc R . .
C38 C 0.4932(4) 0.6187(4) 0.3827(3) 0.0407(18) Uani 1 1 d . . .
H38A H 0.4661 0.5775 0.3987 0.049 Uiso 1 1 calc R . .
H38B H 0.4739 0.6675 0.4101 0.049 Uiso 1 1 calc R . .
C39 C 0.5909(4) 0.6158(5) 0.3943(4) 0.057(2) Uani 1 1 d . . .
H39A H 0.6112 0.5704 0.3623 0.068 Uiso 1 1 calc R . .
H39B H 0.6175 0.6610 0.3842 0.068 Uiso 1 1 calc R . .
C40 C 0.6192(6) 0.6130(6) 0.4657(4) 0.094(3) Uani 1 1 d . . .
H40A H 0.5992 0.6575 0.4978 0.141 Uiso 1 1 calc R . .
H40B H 0.6809 0.6127 0.4699 0.141 Uiso 1 1 calc R . .
H40C H 0.5957 0.5669 0.4753 0.141 Uiso 1 1 calc R . .
O41 O 0.1121(3) 0.6745(3) 0.2611(2) 0.0441(12) Uani 1 1 d . . .
H41 H 0.0811 0.6659 0.2903 0.066 Uiso 1 1 calc R . .
O42 O 0.3941(3) 0.6655(2) 0.1912(2) 0.0381(11) Uani 1 1 d . . .
H42 H 0.4434 0.6545 0.2008 0.057 Uiso 1 1 calc R . .
O43 O -0.0190(3) 0.3225(2) 0.2500(2) 0.0461(12) Uani 1 1 d . . .
H43 H -0.0646 0.3300 0.2309 0.069 Uiso 1 1 calc R . .
O44 O -0.0131(3) 0.6008(2) 0.3123(2) 0.0404(12) Uani 1 1 d . . .
H44 H -0.0600 0.5924 0.2910 0.061 Uiso 1 1 calc R . .
O45 O 0.4049(3) 0.2364(2) 0.1341(2) 0.0354(11) Uani 1 1 d . . .
H45 H 0.3838 0.2134 0.0962 0.053 Uiso 1 1 calc R . .
O46 O 0.1079(3) 0.2340(3) 0.1790(2) 0.0496(13) Uani 1 1 d . . .
H46 H 0.0745 0.2484 0.2096 0.074 Uiso 1 1 calc R . .
O47 O 0.5514(3) 0.5924(2) 0.1857(2) 0.0429(12) Uani 1 1 d . . .
H47 H 0.5781 0.5825 0.1505 0.064 Uiso 1 1 calc R . .
O48 O 0.5589(3) 0.3179(2) 0.1472(2) 0.0461(13) Uani 1 1 d . . .
H48 H 0.5865 0.3257 0.1157 0.069 Uiso 1 1 calc R . .
C49 C 0.6255(4) 1.1469(3) 0.2168(3) 0.0311(16) Uani 1 1 d . . .
C50 C 0.7092(4) 1.1612(4) 0.2021(3) 0.0358(17) Uani 1 1 d . . .
H50 H 0.7201 1.1728 0.1606 0.043 Uiso 1 1 calc R . .
C51 C 0.7757(4) 1.1584(3) 0.2480(3) 0.0311(16) Uani 1 1 d . . .
C52 C 0.7624(4) 1.1423(3) 0.3108(3) 0.0294(16) Uani 1 1 d . . .
C53 C 0.6768(4) 1.1291(3) 0.3238(3) 0.0300(16) Uani 1 1 d . . .
H53 H 0.6659 1.1184 0.3657 0.036 Uiso 1 1 calc R . .
C54 C 0.6070(4) 1.1307(3) 0.2788(3) 0.0281(15) Uani 1 1 d . . .
C55 C 0.4185(4) 0.8829(3) 0.1978(3) 0.0271(15) Uani 1 1 d . . .
C56 C 0.3956(4) 0.9440(4) 0.1694(3) 0.0303(16) Uani 1 1 d . . .
H56 H 0.3586 0.9350 0.1304 0.036 Uiso 1 1 calc R . .
C57 C 0.4283(4) 1.0184(4) 0.1996(3) 0.0286(16) Uani 1 1 d . . .
C58 C 0.4848(4) 1.0324(4) 0.2568(3) 0.0277(15) Uani 1 1 d . . .
C59 C 0.5093(4) 0.9697(4) 0.2808(3) 0.0297(16) Uani 1 1 d . . .
H59 H 0.5502 0.9781 0.3174 0.036 Uiso 1 1 calc R . .
C60 C 0.4768(4) 0.8942(4) 0.2539(3) 0.0283(16) Uani 1 1 d . . .
C61 C 0.7659(4) 0.7701(4) 0.2424(3) 0.0336(17) Uani 1 1 d . . .
C62 C 0.6987(4) 0.7429(4) 0.1938(3) 0.0344(17) Uani 1 1 d . . .
H62 H 0.7091 0.7098 0.1515 0.041 Uiso 1 1 calc R . .
C63 C 0.6158(4) 0.7657(3) 0.2094(3) 0.0307(16) Uani 1 1 d . . .
C64 C 0.5986(4) 0.8112(3) 0.2734(3) 0.0290(16) Uani 1 1 d . . .
C65 C 0.6684(4) 0.8369(3) 0.3208(3) 0.0298(16) Uani 1 1 d . . .
H65 H 0.6578 0.8678 0.3639 0.036 Uiso 1 1 calc R . .
C66 C 0.7528(4) 0.8181(3) 0.3061(3) 0.0294(16) Uani 1 1 d . . .
C67 C 0.9530(4) 1.0475(4) 0.3075(3) 0.0308(16) Uani 1 1 d . . .
C68 C 0.9900(4) 0.9757(4) 0.2896(3) 0.0325(16) Uani 1 1 d . . .
H68 H 1.0418 0.9701 0.2680 0.039 Uiso 1 1 calc R . .
C69 C 0.9489(4) 0.9119(4) 0.3044(3) 0.0292(16) Uani 1 1 d . . .
C70 C 0.8720(4) 0.9195(4) 0.3379(3) 0.0310(16) Uani 1 1 d . . .
C71 C 0.8379(4) 0.9925(4) 0.3537(3) 0.0274(15) Uani 1 1 d . . .
H71 H 0.7855 0.9982 0.3745 0.033 Uiso 1 1 calc R . .
C72 C 0.8765(4) 1.0575(4) 0.3406(3) 0.0291(16) Uani 1 1 d . . .
C73 C 0.5153(4) 1.1139(4) 0.2937(3) 0.0290(16) Uani 1 1 d . . .
H73 H 0.4791 1.1490 0.2750 0.035 Uiso 1 1 calc R . .
C74 C 0.5002(4) 1.1310(4) 0.3708(3) 0.0389(13) Uani 1 1 d U . .
H74A H 0.5257 1.1815 0.3934 0.047 Uiso 1 1 calc R . .
H74B H 0.5292 1.0929 0.3902 0.047 Uiso 1 1 calc R . .
C75 C 0.4042(4) 1.1298(4) 0.3859(3) 0.0396(13) Uani 1 1 d U . .
H75A H 0.3753 1.1689 0.3678 0.047 Uiso 1 1 calc R . .
H75B H 0.3783 1.0798 0.3626 0.047 Uiso 1 1 calc R . .
C76 C 0.3912(5) 1.1449(6) 0.4616(4) 0.086(3) Uani 1 1 d . . .
H76A H 0.4104 1.1015 0.4781 0.129 Uiso 1 1 calc R . .
H76B H 0.3312 1.1520 0.4695 0.129 Uiso 1 1 calc R . .
H76C H 0.4237 1.1906 0.4857 0.129 Uiso 1 1 calc R . .
C77 C 0.5054(4) 0.8311(4) 0.2888(3) 0.0299(16) Uani 1 1 d . . .
H77 H 0.4699 0.7847 0.2675 0.036 Uiso 1 1 calc R . .
C78 C 0.4886(4) 0.8519(4) 0.3654(3) 0.0438(13) Uani 1 1 d U . .
H78A H 0.5106 0.8116 0.3857 0.053 Uiso 1 1 calc R . .
H78B H 0.5199 0.8998 0.3876 0.053 Uiso 1 1 calc R . .
C79 C 0.3937(4) 0.8613(4) 0.3788(3) 0.0447(14) Uani 1 1 d U . .
H79A H 0.3625 0.8128 0.3586 0.054 Uiso 1 1 calc R . .
H79B H 0.3708 0.9001 0.3569 0.054 Uiso 1 1 calc R . .
C80 C 0.3801(5) 0.8856(7) 0.4557(4) 0.098(4) Uani 1 1 d . . .
H80A H 0.3927 0.8433 0.4759 0.146 Uiso 1 1 calc R . .
H80B H 0.3213 0.8996 0.4627 0.146 Uiso 1 1 calc R . .
H80C H 0.4176 0.9291 0.4769 0.146 Uiso 1 1 calc R . .
C81 C 0.8280(4) 0.8508(4) 0.3567(3) 0.0332(16) Uani 1 1 d . . .
H81 H 0.8704 0.8101 0.3517 0.040 Uiso 1 1 calc R . .
C82 C 0.8053(4) 0.8711(4) 0.4322(3) 0.0353(17) Uani 1 1 d . . .
H82A H 0.7673 0.9146 0.4400 0.042 Uiso 1 1 calc R . .
H82B H 0.7741 0.8274 0.4414 0.042 Uiso 1 1 calc R . .
C83 C 0.8833(5) 0.8915(5) 0.4822(4) 0.056(2) Uani 1 1 d . . .
H83A H 0.9141 0.9356 0.4734 0.067 Uiso 1 1 calc R . .
H83B H 0.9216 0.8483 0.4742 0.067 Uiso 1 1 calc R . .
C84 C 0.8601(5) 0.9109(5) 0.5570(4) 0.072(3) Uani 1 1 d . . .
H84A H 0.8239 0.9549 0.5658 0.086 Uiso 1 1 calc R . .
H84B H 0.9117 0.9226 0.5863 0.086 Uiso 1 1 calc R . .
H84C H 0.8300 0.8674 0.5662 0.086 Uiso 1 1 calc R . .
C85 C 0.8367(4) 1.1367(3) 0.3615(3) 0.0288(16) Uani 1 1 d . . .
H85 H 0.8810 1.1748 0.3576 0.035 Uiso 1 1 calc R . .
C86 C 0.8138(4) 1.1557(4) 0.4364(3) 0.0367(17) Uani 1 1 d . . .
H86A H 0.7750 1.1154 0.4434 0.044 Uiso 1 1 calc R . .
H86B H 0.7836 1.2040 0.4467 0.044 Uiso 1 1 calc R . .
C87 C 0.8922(4) 1.1630(4) 0.4857(3) 0.0428(18) Uani 1 1 d . . .
H87A H 0.9262 1.2085 0.4839 0.051 Uiso 1 1 calc R . .
H87B H 0.9273 1.1182 0.4705 0.051 Uiso 1 1 calc R . .
C88 C 0.8705(5) 1.1691(4) 0.5599(4) 0.055(2) Uani 1 1 d . . .
H88A H 0.8311 1.2101 0.5740 0.082 Uiso 1 1 calc R . .
H88B H 0.9222 1.1799 0.5891 0.082 Uiso 1 1 calc R . .
H88C H 0.8444 1.1211 0.5634 0.082 Uiso 1 1 calc R . .
O89 O 0.5624(3) 1.1500(2) 0.1663(2) 0.0390(12) Uani 1 1 d . . .
H89 H 0.5150 1.1408 0.1792 0.047 Uiso 1 1 calc R . .
O90 O 0.8567(3) 1.1735(3) 0.2279(2) 0.0470(13) Uani 1 1 d . . .
H90 H 0.8929 1.1708 0.2582 0.056 Uiso 1 1 calc R . .
O91 O 0.3793(3) 0.8127(2) 0.1652(2) 0.0371(11) Uani 1 1 d . . .
H91 H 0.3959 0.7794 0.1841 0.045 Uiso 1 1 calc R . .
O92 O 0.4064(3) 1.0802(2) 0.1739(2) 0.0387(11) Uani 1 1 d . . .
H92 H 0.3728 1.0656 0.1403 0.046 Uiso 1 1 calc R . .
O93 O 0.8462(3) 0.7434(2) 0.2219(2) 0.0428(12) Uani 1 1 d . . .
H93 H 0.8827 0.7606 0.2531 0.051 Uiso 1 1 calc R . .
O94 O 0.5487(3) 0.7478(2) 0.1615(2) 0.0373(11) Uani 1 1 d . . .
H94 H 0.5656 0.7209 0.1255 0.045 Uiso 1 1 calc R . .
O95 O 0.9915(3) 1.1108(2) 0.2921(2) 0.0386(11) Uani 1 1 d . . .
H95 H 1.0358 1.0979 0.2724 0.046 Uiso 1 1 calc R . .
O96 O 0.9811(3) 0.8391(2) 0.2854(2) 0.0401(12) Uani 1 1 d . . .
H96 H 1.0262 0.8410 0.2663 0.048 Uiso 1 1 calc R . .
C97 C 0.2683(6) 0.5382(4) 0.0594(4) 0.060(2) Uani 1 1 d U . .
H97A H 0.2142 0.5567 0.0783 0.072 Uiso 1 1 calc R . .
H97B H 0.3143 0.5699 0.0876 0.072 Uiso 1 1 calc R . .
C98 C 0.2781(5) 0.4546(4) 0.0644(3) 0.0441(19) Uani 1 1 d . . .
C99 C 0.2639(6) 0.4530(4) 0.1402(4) 0.058(2) Uani 1 1 d . . .
H99A H 0.2815 0.4035 0.1472 0.069 Uiso 1 1 calc R . .
H99B H 0.3005 0.4929 0.1706 0.069 Uiso 1 1 calc R . .
C100 C 0.1709(6) 0.4654(5) 0.1598(4) 0.072(3) Uani 1 1 d . . .
H10G H 0.1656 0.4593 0.2061 0.086 Uiso 1 1 calc R . .
H10H H 0.1558 0.5179 0.1596 0.086 Uiso 1 1 calc R . .
C101 C 0.1094(6) 0.4098(6) 0.1116(4) 0.077(3) Uani 1 1 d . . .
H10K H 0.0509 0.4222 0.1240 0.092 Uiso 1 1 calc R . .
H10L H 0.1196 0.3578 0.1161 0.092 Uiso 1 1 calc R . .
C102 C 0.1192(5) 0.4127(5) 0.0375(4) 0.072(3) Uani 1 1 d . . .
H10I H 0.1022 0.4628 0.0316 0.086 Uiso 1 1 calc R . .
H10J H 0.0816 0.3734 0.0074 0.086 Uiso 1 1 calc R . .
C103 C 0.2135(5) 0.3990(4) 0.0175(4) 0.054(2) Uani 1 1 d . . .
H10A H 0.2278 0.3465 0.0184 0.065 Uiso 1 1 calc R . .
H10B H 0.2184 0.4038 -0.0292 0.065 Uiso 1 1 calc R . .
C104 C 0.3711(5) 0.4265(4) 0.0501(4) 0.053(2) Uani 1 1 d . . .
H10C H 0.4110 0.4688 0.0721 0.064 Uiso 1 1 calc R . .
H10D H 0.3812 0.3849 0.0725 0.064 Uiso 1 1 calc R . .
C105 C 0.3934(5) 0.3986(5) -0.0235(4) 0.0465(19) Uani 1 1 d . . .
N106 N 0.2701(5) 0.5488(4) -0.0116(3) 0.085(2) Uani 1 1 d U . .
H10T H 0.2763 0.5096 -0.0456 0.103 Uiso 1 1 calc R . .
H10Z H 0.2649 0.5942 -0.0186 0.103 Uiso 1 1 calc R . .
O107 O 0.3789(3) 0.4392(3) -0.0657(3) 0.0597(15) Uani 1 1 d . . .
O108 O 0.4265(4) 0.3341(3) -0.0399(2) 0.0649(15) Uani 1 1 d . . .
H108 H 0.4364 0.3240 -0.0808 0.078 Uiso 1 1 calc R . .
C109 C 0.3144(5) 0.0673(5) -0.1483(4) 0.060(2) Uani 1 1 d . . .
H10E H 0.3228 0.0126 -0.1672 0.073 Uiso 1 1 calc R . .
H10F H 0.3001 0.0902 -0.1863 0.073 Uiso 1 1 calc R . .
C110 C 0.2391(5) 0.0767(4) -0.1013(4) 0.053(2) Uani 1 1 d . . .
C111 C 0.2177(5) 0.1618(4) -0.0733(4) 0.059(2) Uani 1 1 d . . .
H11G H 0.2637 0.1870 -0.0406 0.070 Uiso 1 1 calc R . .
H11H H 0.2158 0.1869 -0.1110 0.070 Uiso 1 1 calc R . .
C112 C 0.1343(6) 0.1734(5) -0.0389(4) 0.073(3) Uani 1 1 d . . .
H11I H 0.1240 0.2283 -0.0239 0.087 Uiso 1 1 calc R . .
H11J H 0.1372 0.1525 0.0014 0.087 Uiso 1 1 calc R . .
C113 C 0.0588(6) 0.1325(6) -0.0890(5) 0.085(3) Uani 1 1 d . . .
H11M H 0.0054 0.1386 -0.0655 0.102 Uiso 1 1 calc R . .
H11N H 0.0528 0.1562 -0.1276 0.102 Uiso 1 1 calc R . .
C114 C 0.0762(5) 0.0471(6) -0.1150(4) 0.077(3) Uani 1 1 d . . .
H11K H 0.0304 0.0223 -0.1480 0.093 Uiso 1 1 calc R . .
H11L H 0.0773 0.0227 -0.0769 0.093 Uiso 1 1 calc R . .
C115 C 0.1622(5) 0.0367(5) -0.1489(4) 0.056(2) Uani 1 1 d . . .
H11C H 0.1586 0.0573 -0.1893 0.067 Uiso 1 1 calc R . .
H11D H 0.1725 -0.0182 -0.1641 0.067 Uiso 1 1 calc R . .
C116 C 0.2555(5) 0.0336(5) -0.0448(4) 0.056(2) Uani 1 1 d . . .
H11E H 0.1996 0.0203 -0.0307 0.068 Uiso 1 1 calc R . .
H11F H 0.2817 -0.0147 -0.0660 0.068 Uiso 1 1 calc R . .
C117 C 0.3095(5) 0.0699(4) 0.0201(4) 0.0464(19) Uani 1 1 d . . .
N118 N 0.3968(4) 0.1041(4) -0.1123(3) 0.0610(18) Uani 1 1 d . . .
H11A H 0.3981 0.1274 -0.0693 0.073 Uiso 1 1 calc R . .
H11B H 0.4429 0.1018 -0.1346 0.073 Uiso 1 1 calc R . .
O119 O 0.3660(4) 0.1215(3) 0.0220(2) 0.0738(18) Uani 1 1 d . . .
H119 H 0.3678 0.1305 -0.0160 0.089 Uiso 1 1 calc R . .
O120 O 0.2956(3) 0.0460(3) 0.0721(2) 0.0472(13) Uani 1 1 d . . .
C121 C 0.7588(6) 0.3620(6) 0.2415(6) 0.094(3) Uani 1 1 d . . .
H12A H 0.7745 0.4058 0.2789 0.141 Uiso 1 1 calc R . .
H12B H 0.7526 0.3167 0.2588 0.141 Uiso 1 1 calc R . .
H12C H 0.7053 0.3711 0.2194 0.141 Uiso 1 1 calc R . .
O122 O 0.8264(4) 0.3503(4) 0.1915(4) 0.093(2) Uani 1 1 d . . .
H122 H 0.8041 0.3426 0.1525 0.139 Uiso 1 1 calc R . .
C123 C -0.2349(6) 0.5883(7) 0.2732(7) 0.125(5) Uani 1 1 d . . .
H12D H -0.2379 0.6337 0.3103 0.188 Uiso 1 1 calc R . .
H12E H -0.2319 0.5433 0.2913 0.188 Uiso 1 1 calc R . .
H12F H -0.2853 0.5840 0.2428 0.188 Uiso 1 1 calc R . .
O124 O -0.1576(4) 0.5943(3) 0.2350(3) 0.0763(17) Uani 1 1 d . . .
H124 H -0.1585 0.5586 0.2003 0.114 Uiso 1 1 calc R . .
C125 C 0.2130(6) 0.0867(5) 0.2604(5) 0.079(3) Uani 1 1 d . . .
H12G H 0.2540 0.1056 0.2337 0.119 Uiso 1 1 calc R . .
H12H H 0.2311 0.0381 0.2677 0.119 Uiso 1 1 calc R . .
H12I H 0.2093 0.1234 0.3040 0.119 Uiso 1 1 calc R . .
O126 O 0.1314(4) 0.0766(4) 0.2248(3) 0.087(2) Uani 1 1 d . . .
H126 H 0.1362 0.0513 0.1852 0.131 Uiso 1 1 calc R . .
C127 C 0.1994(6) 0.8713(6) 0.2772(5) 0.086(3) Uani 1 1 d . . .
H12L H 0.2489 0.8811 0.2535 0.129 Uiso 1 1 calc R . .
H12M H 0.2103 0.8293 0.2981 0.129 Uiso 1 1 calc R . .
H12N H 0.1879 0.9169 0.3121 0.129 Uiso 1 1 calc R . .
O128 O 0.1302(4) 0.8526(4) 0.2317(4) 0.0847(19) Uani 1 1 d . . .
H128 H 0.1447 0.8231 0.1961 0.127 Uiso 1 1 calc R . .
OW1 O 0.1569(5) -0.0327(4) 0.1008(4) 0.103(4) Uiso 0.94(2) 1 d P . .
OW2 O 0.0505(8) 0.0992(7) 0.0826(6) 0.091(6) Uiso 0.534(19) 1 d P . .
OW3 O 0.2019(5) 0.8089(5) 0.1140(4) 0.105(4) Uiso 0.89(2) 1 d P . .
OW4 O 0.0322(8) 0.6247(7) 0.1200(6) 0.195(7) Uiso 1.00(3) 1 d . . .
OW5 O 0.2894(7) 0.6805(6) -0.0703(5) 0.079(5) Uiso 0.557(17) 1 d P . .
OW6 O 0.2561(10) 0.8345(10) -0.0076(7) 0.070(8) Uiso 0.43(3) 1 d P . .
OW7 O 0.4606(10) 0.9821(10) -0.0435(8) 0.139(9) Uiso 0.53(2) 1 d P . .
OW8 O 0.1221(9) 0.6730(8) 0.0375(7) 0.230(9) Uiso 1.00(3) 1 d . . .
OW9 O 0.4016(8) 0.6930(7) -0.0126(6) 0.082(5) Uiso 0.505(13) 1 d P A 1
OW10 O 0.5348(8) 0.2208(8) -0.0253(7) 0.093(5) Uiso 0.495(13) 1 d P A 2
OW11 O 0.1798(10) 0.7704(9) -0.0728(8) 0.077(8) Uiso 0.372(18) 1 d P . .
OW12 O 0.3322(13) 0.8450(9) -0.0049(8) 0.122(9) Uiso 0.50(3) 1 d P . .
OW13 O -0.1026(9) 0.5003(7) 0.1041(6) 0.098(6) Uiso 0.60(2) 1 d P B 1
OW14 O -0.1575(14) 0.4605(12) 0.1083(9) 0.106(9) Uiso 0.40(2) 1 d P B 2
OW15 O 0.064(2) 0.696(2) -0.069(2) 0.35(3) Uiso 0.56(4) 1 d P . .
OW16 O 0.1085(6) 0.8412(6) -0.0840(5) 0.159(6) Uiso 0.98(2) 1 d P . .
OW17 O 0.230(3) 0.886(3) 0.019(2) 0.13(2) Uiso 0.21(3) 1 d P . .
OW18 O 0.4174(8) 0.8990(7) -0.0249(6) 0.143(7) Uiso 0.76(2) 1 d P . .

loop_
_atom_site_aniso_label
_atom_site_aniso_U_11
_atom_site_aniso_U_22
_atom_site_aniso_U_33
_atom_site_aniso_U_23
_atom_site_aniso_U_13
_atom_site_aniso_U_12
C1 0.022(4) 0.035(4) 0.042(4) 0.020(3) 0.000(3) -0.001(3)
C2 0.038(5) 0.040(4) 0.036(4) 0.023(3) 0.002(3) -0.004(3)
C3 0.028(4) 0.032(4) 0.038(4) 0.018(3) 0.012(3) -0.006(3)
C4 0.025(4) 0.030(4) 0.035(4) 0.012(3) 0.001(3) -0.003(3)
C5 0.035(5) 0.031(4) 0.027(4) 0.008(3) 0.001(3) -0.005(3)
C6 0.023(4) 0.028(4) 0.038(4) 0.012(3) 0.001(3) 0.000(3)
C7 0.034(4) 0.031(4) 0.046(4) 0.016(3) 0.012(4) -0.001(4)
C8 0.021(4) 0.048(5) 0.037(4) 0.020(4) 0.003(3) 0.000(4)
C9 0.023(4) 0.034(4) 0.038(4) 0.018(3) 0.000(3) 0.003(3)
C10 0.029(4) 0.038(4) 0.033(4) 0.019(3) 0.007(3) -0.001(3)
C11 0.021(4) 0.045(5) 0.031(4) 0.018(3) 0.005(3) -0.002(3)
C12 0.019(4) 0.040(4) 0.032(4) 0.017(3) 0.003(3) 0.002(3)
C13 0.028(4) 0.031(4) 0.033(4) 0.016(3) 0.004(3) -0.001(3)
C14 0.033(5) 0.035(4) 0.037(4) 0.009(3) -0.003(4) -0.004(3)
C15 0.026(4) 0.033(4) 0.048(5) 0.011(3) 0.001(4) -0.008(3)
C16 0.029(4) 0.031(4) 0.040(5) 0.018(3) -0.003(3) -0.004(3)
C17 0.034(4) 0.029(4) 0.031(4) 0.013(3) -0.002(3) -0.007(3)
C18 0.027(4) 0.027(4) 0.034(4) 0.013(3) 0.002(3) -0.001(3)
C19 0.028(4) 0.038(5) 0.038(4) 0.017(4) 0.006(3) -0.003(3)
C20 0.023(4) 0.043(5) 0.041(4) 0.014(4) 0.010(3) -0.004(3)
C21 0.025(4) 0.034(4) 0.040(4) 0.007(4) 0.002(3) -0.002(3)
C22 0.020(4) 0.035(4) 0.030(4) 0.012(3) 0.001(3) 0.000(3)
C23 0.020(4) 0.041(5) 0.034(4) 0.015(3) -0.001(3) -0.004(3)
C24 0.029(4) 0.033(4) 0.035(4) 0.013(3) -0.001(3) -0.002(3)
C25 0.023(4) 0.034(4) 0.033(4) 0.010(3) 0.004(3) 0.005(3)
C26 0.026(4) 0.047(4) 0.035(4) 0.011(3) 0.002(3) -0.004(3)
C27 0.036(4) 0.088(6) 0.037(5) 0.020(4) 0.005(4) 0.000(4)
C28 0.062(6) 0.126(8) 0.038(5) 0.022(5) 0.016(4) -0.001(5)
C29 0.023(4) 0.037(4) 0.046(4) 0.018(3) 0.001(3) -0.008(3)
C30 0.033(4) 0.048(4) 0.047(5) 0.029(4) 0.010(3) 0.003(3)
C31 0.038(4) 0.081(6) 0.058(5) 0.042(4) 0.014(4) 0.002(4)
C32 0.059(6) 0.106(7) 0.057(6) 0.045(5) 0.020(4) 0.014(5)
C33 0.028(4) 0.031(4) 0.034(4) 0.014(3) 0.003(3) 0.001(3)
C34 0.033(4) 0.035(4) 0.038(4) 0.018(3) 0.002(3) -0.001(3)
C35 0.032(4) 0.056(5) 0.044(5) 0.019(4) -0.007(3) 0.000(3)
C36 0.045(5) 0.090(6) 0.054(5) 0.021(5) -0.014(4) -0.010(4)
C37 0.032(4) 0.032(4) 0.032(4) 0.017(3) 0.002(3) -0.006(3)
C38 0.031(4) 0.043(4) 0.046(5) 0.010(3) -0.001(3) -0.010(3)
C39 0.036(5) 0.072(6) 0.056(5) 0.006(4) -0.006(4) -0.001(4)
C40 0.061(6) 0.148(10) 0.065(7) 0.016(6) -0.018(5) 0.007(6)
O41 0.032(3) 0.059(3) 0.053(3) 0.035(3) 0.007(2) 0.007(2)
O42 0.032(3) 0.040(3) 0.050(3) 0.025(2) 0.006(2) -0.005(2)
O43 0.030(3) 0.042(3) 0.067(3) 0.018(3) -0.006(2) -0.005(2)
O44 0.028(3) 0.041(3) 0.058(3) 0.022(2) -0.004(2) 0.001(2)
O45 0.030(3) 0.046(3) 0.031(3) 0.011(2) 0.004(2) -0.003(2)
O46 0.034(3) 0.054(3) 0.059(3) 0.010(3) 0.004(2) -0.013(2)
O47 0.046(3) 0.037(3) 0.054(3) 0.022(2) 0.022(2) -0.003(2)
O48 0.050(3) 0.038(3) 0.052(3) 0.010(2) 0.026(2) 0.000(2)
C49 0.032(4) 0.031(4) 0.034(4) 0.016(3) -0.004(3) 0.001(3)
C50 0.035(5) 0.046(4) 0.034(4) 0.027(3) 0.002(4) -0.009(3)
C51 0.027(4) 0.031(4) 0.039(4) 0.017(3) 0.002(4) -0.010(3)
C52 0.029(4) 0.029(4) 0.032(4) 0.012(3) 0.000(3) -0.001(3)
C53 0.031(4) 0.033(4) 0.028(4) 0.013(3) -0.001(3) -0.002(3)
C54 0.028(4) 0.031(4) 0.029(4) 0.013(3) 0.003(3) -0.002(3)
C55 0.021(4) 0.032(4) 0.030(4) 0.011(3) 0.004(3) -0.006(3)
C56 0.018(4) 0.048(5) 0.029(4) 0.016(3) -0.001(3) -0.002(3)
C57 0.025(4) 0.032(4) 0.037(4) 0.023(3) 0.007(3) 0.000(3)
C58 0.021(4) 0.038(4) 0.026(4) 0.012(3) 0.002(3) -0.005(3)
C59 0.022(4) 0.042(4) 0.031(4) 0.020(3) 0.001(3) -0.002(3)
C60 0.018(4) 0.038(4) 0.034(4) 0.019(3) 0.005(3) -0.005(3)
C61 0.029(4) 0.029(4) 0.045(5) 0.016(4) -0.001(4) -0.003(3)
C62 0.034(4) 0.030(4) 0.042(4) 0.013(3) 0.005(4) 0.000(3)
C63 0.028(4) 0.025(4) 0.039(4) 0.011(3) -0.009(4) -0.010(3)
C64 0.027(4) 0.029(4) 0.034(4) 0.016(3) -0.006(3) -0.006(3)
C65 0.038(5) 0.028(4) 0.028(4) 0.017(3) 0.006(3) -0.004(3)
C66 0.028(4) 0.031(4) 0.035(4) 0.019(3) 0.003(3) -0.002(3)
C67 0.028(4) 0.037(4) 0.031(4) 0.015(3) -0.005(3) -0.008(3)
C68 0.020(4) 0.046(5) 0.036(4) 0.019(3) 0.003(3) -0.002(3)
C69 0.021(4) 0.037(4) 0.032(4) 0.012(3) 0.000(3) 0.005(3)
C70 0.028(4) 0.036(4) 0.032(4) 0.016(3) -0.006(3) -0.005(3)
C71 0.021(4) 0.040(4) 0.026(4) 0.016(3) 0.000(3) -0.003(3)
C72 0.020(4) 0.042(4) 0.026(4) 0.011(3) -0.003(3) -0.002(3)
C73 0.024(4) 0.040(4) 0.027(4) 0.014(3) 0.001(3) -0.001(3)
C74 0.030(3) 0.055(3) 0.033(3) 0.013(2) 0.003(2) -0.002(2)
C75 0.030(3) 0.056(3) 0.033(3) 0.012(2) 0.003(2) -0.002(2)
C76 0.043(5) 0.167(10) 0.041(5) 0.011(5) 0.014(4) -0.014(6)
C77 0.023(4) 0.034(4) 0.039(4) 0.021(3) -0.002(3) -0.008(3)
C78 0.032(3) 0.067(4) 0.041(3) 0.030(3) 0.005(2) -0.002(3)
C79 0.032(3) 0.068(4) 0.042(3) 0.030(3) 0.005(2) -0.002(3)
C80 0.046(5) 0.192(11) 0.061(6) 0.039(7) 0.021(5) 0.002(6)
C81 0.022(4) 0.040(4) 0.041(4) 0.019(3) -0.005(3) -0.007(3)
C82 0.025(4) 0.048(4) 0.039(4) 0.024(3) -0.004(3) -0.010(3)
C83 0.042(5) 0.089(6) 0.043(5) 0.034(4) -0.009(4) -0.018(4)
C84 0.053(5) 0.114(7) 0.053(6) 0.035(5) -0.016(4) -0.024(5)
C85 0.021(4) 0.035(4) 0.032(4) 0.012(3) 0.000(3) -0.009(3)
C86 0.033(4) 0.038(4) 0.038(4) 0.009(3) -0.001(3) -0.004(3)
C87 0.038(4) 0.053(5) 0.038(4) 0.014(4) -0.005(3) -0.006(4)
C88 0.057(5) 0.065(5) 0.044(5) 0.018(4) -0.004(4) -0.002(4)
O89 0.029(3) 0.056(3) 0.041(3) 0.029(2) 0.003(2) -0.004(2)
O90 0.031(3) 0.066(3) 0.053(3) 0.035(3) -0.001(2) -0.014(2)
O91 0.033(3) 0.036(3) 0.046(3) 0.020(2) -0.006(2) -0.006(2)
O92 0.035(3) 0.044(3) 0.042(3) 0.021(2) -0.008(2) -0.008(2)
O93 0.025(3) 0.048(3) 0.054(3) 0.011(2) 0.003(2) 0.003(2)
O94 0.033(3) 0.038(3) 0.039(3) 0.008(2) 0.001(2) -0.007(2)
O95 0.026(3) 0.044(3) 0.052(3) 0.025(2) 0.005(2) -0.006(2)
O96 0.023(2) 0.044(3) 0.057(3) 0.018(2) 0.010(2) -0.002(2)
C97 0.098(7) 0.051(5) 0.036(5) 0.019(4) 0.015(4) 0.005(4)
C98 0.067(5) 0.041(4) 0.024(4) 0.008(3) 0.001(4) 0.000(4)
C99 0.099(7) 0.044(5) 0.034(5) 0.018(4) 0.005(4) -0.006(4)
C100 0.112(8) 0.064(6) 0.046(5) 0.021(5) 0.035(5) 0.003(6)
C101 0.075(6) 0.094(7) 0.069(6) 0.029(6) 0.028(5) 0.001(6)
C102 0.065(6) 0.077(6) 0.074(6) 0.018(5) 0.004(5) 0.006(5)
C103 0.068(6) 0.060(5) 0.036(4) 0.014(4) 0.003(4) 0.009(4)
C104 0.070(6) 0.053(5) 0.036(5) 0.012(4) -0.006(4) 0.001(4)
C105 0.047(5) 0.046(5) 0.047(5) 0.011(4) 0.003(4) 0.003(4)
N106 0.152(6) 0.067(4) 0.053(4) 0.036(3) 0.037(4) 0.037(4)
O107 0.085(4) 0.055(3) 0.049(3) 0.027(3) 0.024(3) 0.012(3)
O108 0.088(4) 0.074(4) 0.032(3) 0.011(3) -0.004(3) 0.018(3)
C109 0.066(6) 0.062(5) 0.060(5) 0.027(4) 0.011(5) 0.002(4)
C110 0.064(5) 0.061(5) 0.039(4) 0.023(4) 0.006(4) 0.007(4)
C111 0.075(6) 0.055(5) 0.052(5) 0.020(4) 0.015(4) 0.009(4)
C112 0.078(7) 0.073(6) 0.064(6) 0.009(5) 0.004(5) -0.003(5)
C113 0.075(7) 0.107(8) 0.071(6) 0.017(6) 0.002(5) 0.015(6)
C114 0.059(6) 0.115(8) 0.053(6) 0.014(5) -0.007(5) -0.009(5)
C115 0.057(5) 0.072(6) 0.038(5) 0.013(4) -0.006(4) 0.004(4)
C116 0.062(5) 0.068(5) 0.044(5) 0.024(4) -0.002(4) -0.008(4)
C117 0.047(5) 0.053(5) 0.042(5) 0.017(4) 0.006(4) -0.011(4)
N118 0.052(4) 0.091(5) 0.045(4) 0.024(4) 0.015(3) 0.003(4)
O119 0.090(4) 0.094(4) 0.037(3) 0.017(3) 0.010(3) -0.046(4)
O120 0.049(3) 0.061(3) 0.041(3) 0.030(3) 0.000(2) -0.005(2)
C121 0.073(7) 0.089(7) 0.123(9) 0.032(7) 0.005(7) -0.005(6)
O122 0.087(5) 0.093(5) 0.099(5) 0.035(4) -0.033(4) -0.025(4)
C123 0.063(7) 0.136(10) 0.219(14) 0.124(10) 0.015(8) -0.003(7)
O124 0.058(4) 0.073(4) 0.095(5) 0.020(3) -0.012(3) 0.003(3)
C125 0.066(7) 0.070(6) 0.120(8) 0.051(6) 0.037(6) 0.004(5)
O126 0.048(4) 0.101(5) 0.101(5) 0.001(4) 0.030(4) -0.024(3)
C127 0.077(7) 0.087(7) 0.101(8) 0.038(6) 0.005(6) 0.014(6)
O128 0.045(4) 0.099(5) 0.107(5) 0.016(4) 0.019(4) 0.006(3)

loop_
_atom_type_symbol
_atom_type_description
_atom_type_scat_dispersion_real
_atom_type_scat_dispersion_imag
_atom_type_scat_source
C C 0.0033 0.0016 'International Tables Vol C Tables 4.2.6.8 and 6.1.1.4'
H H 0.0000 0.0000 'International Tables Vol C Tables 4.2.6.8 and 6.1.1.4'
O O 0.0106 0.0060 'International Tables Vol C Tables 4.2.6.8 and 6.1.1.4'
N N 0.0061 0.0033 'International Tables Vol C Tables 4.2.6.8 and 6.1.1.4'

loop_
_geom_angle_atom_site_label_1
_geom_angle_atom_site_label_2
_geom_angle_atom_site_label_3
_geom_angle
O41 C1 C2 115.7(5)
O41 C1 C6 123.4(5)
C2 C1 C6 120.9(6)
C3 C2 C1 120.2(6)
C3 C2 H2 119.9
C1 C2 H2 119.9
C2 C3 O42 115.4(5)
C2 C3 C4 121.5(5)
O42 C3 C4 123.1(6)
C3 C4 C5 116.2(6)
C3 C4 C37 120.8(5)
C5 C4 C37 122.9(6)
C6 C5 C4 124.8(6)
C6 C5 H5 117.6
C4 C5 H5 117.6
C5 C6 C1 116.4(6)
C5 C6 C25 122.9(5)
C1 C6 C25 120.7(5)
C8 C7 C12 121.5(6)
C8 C7 O43 120.5(6)
C12 C7 O43 118.0(6)
C7 C8 C9 118.8(6)
C7 C8 H8 120.6
C9 C8 H8 120.6
C10 C9 C8 122.4(6)
C10 C9 O44 117.5(6)
C8 C9 O44 120.1(5)
C11 C10 C9 116.4(6)
C11 C10 C25 121.6(6)
C9 C10 C25 122.0(6)
C10 C11 C12 124.2(6)
C10 C11 H11 117.9
C12 C11 H11 117.9
C11 C12 C7 116.6(6)
C11 C12 C29 121.8(6)
C7 C12 C29 121.6(6)
O45 C13 C14 121.6(6)
O45 C13 C18 118.0(5)
C14 C13 C18 120.4(6)
C15 C14 C13 120.6(6)
C15 C14 H14 119.7
C13 C14 H14 119.7
C14 C15 C16 121.6(6)
C14 C15 O46 116.1(6)
C16 C15 O46 122.3(6)
C15 C16 C17 116.3(6)
C15 C16 C29 121.6(6)
C17 C16 C29 122.1(6)
C16 C17 C18 123.7(6)
C16 C17 H17 118.1
C18 C17 H17 118.1
C13 C18 C17 117.3(6)
C13 C18 C33 120.4(5)
C17 C18 C33 122.3(6)
C20 C19 O47 121.9(6)
C20 C19 C24 122.2(6)
O47 C19 C24 115.9(6)
C19 C20 C21 119.8(6)
C19 C20 H20 120.1
C21 C20 H20 120.1
O48 C21 C22 121.5(6)
O48 C21 C20 117.6(6)
C22 C21 C20 121.0(6)
C21 C22 C23 116.7(6)
C21 C22 C33 123.4(6)
C23 C22 C33 119.9(5)
C24 C23 C22 123.8(6)
C24 C23 H23 118.1
C22 C23 H23 118.1
C19 C24 C23 116.4(6)
C19 C24 C37 122.8(6)
C23 C24 C37 120.8(6)
C26 C25 C6 113.9(5)
C26 C25 C10 111.7(5)
C6 C25 C10 110.8(5)
C26 C25 H25 106.6
C6 C25 H25 106.6
C10 C25 H25 106.6
C25 C26 C27 112.3(5)
C25 C26 H26A 109.2
C27 C26 H26A 109.2
C25 C26 H26B 109.2
C27 C26 H26B 109.2
H26A C26 H26B 107.9
C28 C27 C26 113.3(6)
C28 C27 H27A 108.9
C26 C27 H27A 108.9
C28 C27 H27B 108.9
C26 C27 H27B 108.9
H27A C27 H27B 107.7
C27 C28 H28A 109.5
C27 C28 H28B 109.5
H28A C28 H28B 109.5
C27 C28 H28C 109.5
H28A C28 H28C 109.5
H28B C28 H28C 109.5
C30 C29 C12 111.9(5)
C30 C29 C16 114.2(5)
C12 C29 C16 110.3(5)
C30 C29 H29 106.7
C12 C29 H29 106.7
C16 C29 H29 106.7
C31 C30 C29 113.0(5)
C31 C30 H30A 109.0
C29 C30 H30A 109.0
C31 C30 H30B 109.0
C29 C30 H30B 109.0
H30A C30 H30B 107.8
C32 C31 C30 113.8(6)
C32 C31 H31A 108.8
C30 C31 H31A 108.8
C32 C31 H31B 108.8
C30 C31 H31B 108.8
H31A C31 H31B 107.7
C31 C32 H32A 109.5
C31 C32 H32B 109.5
H32A C32 H32B 109.5
C31 C32 H32C 109.5
H32A C32 H32C 109.5
H32B C32 H32C 109.5
C18 C33 C22 110.3(5)
C18 C33 C34 114.4(5)
C22 C33 C34 111.0(5)
C18 C33 H33 106.9
C22 C33 H33 106.9
C34 C33 H33 106.9
C35 C34 C33 113.0(5)
C35 C34 H34A 109.0
C33 C34 H34A 109.0
C35 C34 H34B 109.0
C33 C34 H34B 109.0
H34A C34 H34B 107.8
C36 C35 C34 112.2(6)
C36 C35 H35A 109.2
C34 C35 H35A 109.2
C36 C35 H35B 109.2
C34 C35 H35B 109.2
H35A C35 H35B 107.9
C35 C36 H36A 109.5
C35 C36 H36B 109.5
H36A C36 H36B 109.5
C35 C36 H36C 109.5
H36A C36 H36C 109.5
H36B C36 H36C 109.5
C4 C37 C38 114.2(5)
C4 C37 C24 110.8(5)
C38 C37 C24 111.7(5)
C4 C37 H37 106.5
C38 C37 H37 106.5
C24 C37 H37 106.5
C37 C38 C39 113.6(6)
C37 C38 H38A 108.8
C39 C38 H38A 108.8
C37 C38 H38B 108.8
C39 C38 H38B 108.8
H38A C38 H38B 107.7
C40 C39 C38 113.7(7)
C40 C39 H39A 108.8
C38 C39 H39A 108.8
C40 C39 H39B 108.8
C38 C39 H39B 108.8
H39A C39 H39B 107.7
C39 C40 H40A 109.5
C39 C40 H40B 109.5
H40A C40 H40B 109.5
C39 C40 H40C 109.5
H40A C40 H40C 109.5
H40B C40 H40C 109.5
C1 O41 H41 109.5
C3 O42 H42 109.5
C7 O43 H43 109.5
C9 O44 H44 109.5
C13 O45 H45 109.5
C15 O46 H46 109.5
C19 O47 H47 109.5
C21 O48 H48 109.5
C50 C49 C54 121.1(6)
C50 C49 O89 116.0(5)
C54 C49 O89 122.8(5)
C51 C50 C49 120.4(6)
C51 C50 H50 119.8
C49 C50 H50 119.8
C50 C51 O90 115.5(6)
C50 C51 C52 121.8(6)
O90 C51 C52 122.7(6)
C51 C52 C53 115.9(6)
C51 C52 C85 122.1(5)
C53 C52 C85 122.0(5)
C54 C53 C52 124.6(6)
C54 C53 H53 117.7
C52 C53 H53 117.7
C49 C54 C53 116.2(6)
C49 C54 C73 120.6(5)
C53 C54 C73 123.2(5)
O91 C55 C60 124.4(6)
O91 C55 C56 114.6(5)
C60 C55 C56 121.0(6)
C55 C56 C57 119.9(6)
C55 C56 H56 120.0
C57 C56 H56 120.0
O92 C57 C58 117.4(6)
O92 C57 C56 121.8(6)
C58 C57 C56 120.8(6)
C59 C58 C57 117.2(6)
C59 C58 C73 121.3(6)
C57 C58 C73 121.4(6)
C58 C59 C60 124.4(6)
C58 C59 H59 117.8
C60 C59 H59 117.8
C55 C60 C59 116.5(6)
C55 C60 C77 124.8(6)
C59 C60 C77 118.6(5)
C66 C61 O93 123.4(6)
C66 C61 C62 122.2(6)
O93 C61 C62 114.3(6)
C63 C62 C61 118.9(6)
C63 C62 H62 120.5
C61 C62 H62 120.5
O94 C63 C62 121.6(6)
O94 C63 C64 117.2(6)
C62 C63 C64 121.1(6)
C63 C64 C65 117.8(6)
C63 C64 C77 118.8(5)
C65 C64 C77 123.4(6)
C66 C65 C64 122.8(6)
C66 C65 H65 118.6
C64 C65 H65 118.6
C61 C66 C65 117.0(6)
C61 C66 C81 121.2(6)
C65 C66 C81 121.8(6)
O95 C67 C72 118.3(6)
O95 C67 C68 120.5(6)
C72 C67 C68 121.2(6)
C67 C68 C69 119.5(6)
C67 C68 H68 120.2
C69 C68 H68 120.2
O96 C69 C68 121.7(5)
O96 C69 C70 117.2(5)
C68 C69 C70 121.0(6)
C71 C70 C69 116.7(6)
C71 C70 C81 121.7(6)
C69 C70 C81 121.6(6)
C72 C71 C70 124.4(6)
C72 C71 H71 117.8
C70 C71 H71 117.8
C71 C72 C67 117.1(6)
C71 C72 C85 121.7(5)
C67 C72 C85 121.2(6)
C54 C73 C58 112.0(5)
C54 C73 C74 113.3(5)
C58 C73 C74 111.4(5)
C54 C73 H73 106.5
C58 C73 H73 106.5
C74 C73 H73 106.5
C73 C74 C75 113.0(5)
C73 C74 H74A 109.0
C75 C74 H74A 109.0
C73 C74 H74B 109.0
C75 C74 H74B 109.0
H74A C74 H74B 107.8
C76 C75 C74 112.0(6)
C76 C75 H75A 109.2
C74 C75 H75A 109.2
C76 C75 H75B 109.2
C74 C75 H75B 109.2
H75A C75 H75B 107.9
C75 C76 H76A 109.5
C75 C76 H76B 109.5
H76A C76 H76B 109.5
C75 C76 H76C 109.5
H76A C76 H76C 109.5
H76B C76 H76C 109.5
C64 C77 C78 113.9(5)
C64 C77 C60 109.8(5)
C78 C77 C60 112.1(5)
C64 C77 H77 106.8
C78 C77 H77 106.8
C60 C77 H77 106.8
C79 C78 C77 112.8(5)
C79 C78 H78A 109.0
C77 C78 H78A 109.0
C79 C78 H78B 109.0
C77 C78 H78B 109.0
H78A C78 H78B 107.8
C78 C79 C80 111.1(6)
C78 C79 H79A 109.4
C80 C79 H79A 109.4
C78 C79 H79B 109.4
C80 C79 H79B 109.4
H79A C79 H79B 108.0
C79 C80 H80A 109.5
C79 C80 H80B 109.5
H80A C80 H80B 109.5
C79 C80 H80C 109.5
H80A C80 H80C 109.5
H80B C80 H80C 109.5
C66 C81 C82 114.4(5)
C66 C81 C70 111.0(5)
C82 C81 C70 111.2(5)
C66 C81 H81 106.6
C82 C81 H81 106.6
C70 C81 H81 106.6
C83 C82 C81 113.5(5)
C83 C82 H82A 108.9
C81 C82 H82A 108.9
C83 C82 H82B 108.9
C81 C82 H82B 108.9
H82A C82 H82B 107.7
C82 C83 C84 113.0(6)
C82 C83 H83A 109.0
C84 C83 H83A 109.0
C82 C83 H83B 109.0
C84 C83 H83B 109.0
H83A C83 H83B 107.8
C83 C84 H84A 109.5
C83 C84 H84B 109.5
H84A C84 H84B 109.5
C83 C84 H84C 109.5
H84A C84 H84C 109.5
H84B C84 H84C 109.5
C86 C85 C52 114.6(5)
C86 C85 C72 111.2(5)
C52 C85 C72 110.1(5)
C86 C85 H85 106.8
C52 C85 H85 106.8
C72 C85 H85 106.8
C85 C86 C87 112.7(5)
C85 C86 H86A 109.1
C87 C86 H86A 109.1
C85 C86 H86B 109.1
C87 C86 H86B 109.1
H86A C86 H86B 107.8
C86 C87 C88 113.8(6)
C86 C87 H87A 108.8
C88 C87 H87A 108.8
C86 C87 H87B 108.8
C88 C87 H87B 108.8
H87A C87 H87B 107.7
C87 C88 H88A 109.5
C87 C88 H88B 109.5
H88A C88 H88B 109.5
C87 C88 H88C 109.5
H88A C88 H88C 109.5
H88B C88 H88C 109.5
C49 O89 H89 109.5
C51 O90 H90 109.5
C55 O91 H91 109.5
C57 O92 H92 109.5
C61 O93 H93 109.5
C63 O94 H94 109.5
C67 O95 H95 109.5
C69 O96 H96 109.5
N106 C97 C98 114.4(6)
N106 C97 H97A 108.7
C98 C97 H97A 108.7
N106 C97 H97B 108.7
C98 C97 H97B 108.7
H97A C97 H97B 107.6
C103 C98 C97 112.8(6)
C103 C98 C99 108.8(6)
C97 C98 C99 107.2(5)
C103 C98 C104 109.9(6)
C97 C98 C104 111.8(6)
C99 C98 C104 106.0(6)
C100 C99 C98 113.4(7)
C100 C99 H99A 108.9
C98 C99 H99A 108.9
C100 C99 H99B 108.9
C98 C99 H99B 108.9
H99A C99 H99B 107.7
C101 C100 C99 112.1(7)
C101 C100 H10G 109.2
C99 C100 H10G 109.2
C101 C100 H10H 109.2
C99 C100 H10H 109.2
H10G C100 H10H 107.9
C100 C101 C102 111.6(7)
C100 C101 H10K 109.3
C102 C101 H10K 109.3
C100 C101 H10L 109.3
C102 C101 H10L 109.3
H10K C101 H10L 108.0
C101 C102 C103 110.8(7)
C101 C102 H10I 109.5
C103 C102 H10I 109.5
C101 C102 H10J 109.5
C103 C102 H10J 109.5
H10I C102 H10J 108.1
C98 C103 C102 113.5(6)
C98 C103 H10A 108.9
C102 C103 H10A 108.9
C98 C103 H10B 108.9
C102 C103 H10B 108.9
H10A C103 H10B 107.7
C105 C104 C98 117.7(6)
C105 C104 H10C 107.9
C98 C104 H10C 107.9
C105 C104 H10D 107.9
C98 C104 H10D 107.9
H10C C104 H10D 107.2
O108 C105 O107 122.7(7)
O108 C105 C104 116.6(7)
O107 C105 C104 120.8(7)
C97 N106 H10T 120.0
C97 N106 H10Z 120.0
H10T N106 H10Z 120.0
C105 O108 H108 109.5
N118 C109 C110 113.2(6)
N118 C109 H10E 108.9
C110 C109 H10E 108.9
N118 C109 H10F 108.9
C110 C109 H10F 108.9
H10E C109 H10F 107.8
C116 C110 C109 110.3(6)
C116 C110 C111 113.4(6)
C109 C110 C111 112.0(6)
C116 C110 C115 108.8(6)
C109 C110 C115 104.1(6)
C111 C110 C115 107.7(6)
C112 C111 C110 114.0(7)
C112 C111 H11G 108.8
C110 C111 H11G 108.8
C112 C111 H11H 108.8
C110 C111 H11H 108.8
H11G C111 H11H 107.6
C111 C112 C113 110.5(7)
C111 C112 H11I 109.5
C113 C112 H11I 109.5
C111 C112 H11J 109.5
C113 C112 H11J 109.5
H11I C112 H11J 108.1
C114 C113 C112 109.8(7)
C114 C113 H11M 109.7
C112 C113 H11M 109.7
C114 C113 H11N 109.7
C112 C113 H11N 109.7
H11M C113 H11N 108.2
C113 C114 C115 110.3(8)
C113 C114 H11K 109.6
C115 C114 H11K 109.6
C113 C114 H11L 109.6
C115 C114 H11L 109.6
H11K C114 H11L 108.1
C114 C115 C110 113.6(6)
C114 C115 H11C 108.8
C110 C115 H11C 108.8
C114 C115 H11D 108.8
C110 C115 H11D 108.8
H11C C115 H11D 107.7
C117 C116 C110 121.5(7)
C117 C116 H11E 107.0
C110 C116 H11E 107.0
C117 C116 H11F 107.0
C110 C116 H11F 107.0
H11E C116 H11F 106.7
O120 C117 O119 121.0(7)
O120 C117 C116 117.0(6)
O119 C117 C116 122.0(7)
C109 N118 H11A 120.0
C109 N118 H11B 120.0
H11A N118 H11B 120.0
C117 O119 H119 109.5
O122 C121 H12A 109.5
O122 C121 H12B 109.5
H12A C121 H12B 109.5
O122 C121 H12C 109.5
H12A C121 H12C 109.5
H12B C121 H12C 109.5
C121 O122 H122 109.5
O124 C123 H12D 109.5
O124 C123 H12E 109.5
H12D C123 H12E 109.5
O124 C123 H12F 109.5
H12D C123 H12F 109.5
H12E C123 H12F 109.5
C123 O124 H124 109.5
O126 C125 H12G 109.5
O126 C125 H12H 109.5
H12G C125 H12H 109.5
O126 C125 H12I 109.5
H12G C125 H12I 109.5
H12H C125 H12I 109.5
C125 O126 H126 109.5
O128 C127 H12L 109.5
O128 C127 H12M 109.5
H12L C127 H12M 109.5
O128 C127 H12N 109.5
H12L C127 H12N 109.5
H12M C127 H12N 109.5
C127 O128 H128 109.5
OW17 OW6 OW12 107(3)
OW6 OW12 OW18 146.2(16)
OW6 OW12 OW17 33.6(15)
OW18 OW12 OW17 122.7(18)
OW6 OW17 OW12 39(2)
OW12 OW18 OW7 152.2(11)

loop_
_geom_bond_atom_site_label_1
_geom_bond_atom_site_label_2
_geom_bond_distance
C1 O41 1.371(7)
C1 C2 1.392(8)
C1 C6 1.393(8)
C2 C3 1.373(9)
C2 H2 0.9300
C3 O42 1.381(7)
C3 C4 1.388(9)
C4 C5 1.390(8)
C4 C37 1.522(8)
C5 C6 1.386(8)
C5 H5 0.9300
C6 C25 1.527(8)
C7 C8 1.382(9)
C7 C12 1.390(9)
C7 O43 1.389(7)
C8 C9 1.379(9)
C8 H8 0.9300
C9 C10 1.380(9)
C9 O44 1.395(7)
C10 C11 1.380(8)
C10 C25 1.537(9)
C11 C12 1.383(9)
C11 H11 0.9300
C12 C29 1.524(9)
C13 O45 1.365(7)
C13 C14 1.383(8)
C13 C18 1.384(9)
C14 C15 1.379(9)
C14 H14 0.9300
C15 C16 1.384(9)
C15 O46 1.393(7)
C16 C17 1.395(8)
C16 C29 1.523(9)
C17 C18 1.399(8)
C17 H17 0.9300
C18 C33 1.521(8)
C19 C20 1.365(9)
C19 O47 1.382(7)
C19 C24 1.389(9)
C20 C21 1.401(9)
C20 H20 0.9300
C21 O48 1.368(7)
C21 C22 1.389(9)
C22 C23 1.399(8)
C22 C33 1.520(8)
C23 C24 1.396(8)
C23 H23 0.9300
C24 C37 1.522(9)
C25 C26 1.526(9)
C25 H25 0.9800
C26 C27 1.530(9)
C26 H26A 0.9700
C26 H26B 0.9700
C27 C28 1.520(10)
C27 H27A 0.9700
C27 H27B 0.9700
C28 H28A 0.9600
C28 H28B 0.9600
C28 H28C 0.9600
C29 C30 1.524(9)
C29 H29 0.9800
C30 C31 1.523(9)
C30 H30A 0.9700
C30 H30B 0.9700
C31 C32 1.517(10)
C31 H31A 0.9700
C31 H31B 0.9700
C32 H32A 0.9600
C32 H32B 0.9600
C32 H32C 0.9600
C33 C34 1.532(8)
C33 H33 0.9800
C34 C35 1.535(9)
C34 H34A 0.9700
C34 H34B 0.9700
C35 C36 1.511(10)
C35 H35A 0.9700
C35 H35B 0.9700
C36 H36A 0.9600
C36 H36B 0.9600
C36 H36C 0.9600
C37 C38 1.518(9)
C37 H37 0.9800
C38 C39 1.529(9)
C38 H38A 0.9700
C38 H38B 0.9700
C39 C40 1.493(11)
C39 H39A 0.9700
C39 H39B 0.9700
C40 H40A 0.9600
C40 H40B 0.9600
C40 H40C 0.9600
O41 H41 0.8200
O42 H42 0.8200
O43 H43 0.8200
O44 H44 0.8200
O45 H45 0.8200
O46 H46 0.8200
O47 H47 0.8200
O48 H48 0.8200
C49 C50 1.381(9)
C49 C54 1.387(8)
C49 O89 1.389(7)
C50 C51 1.362(9)
C50 H50 0.9300
C51 O90 1.383(7)
C51 C52 1.386(9)
C52 C53 1.395(8)
C52 C85 1.525(8)
C53 C54 1.386(8)
C53 H53 0.9300
C54 C73 1.512(8)
C55 O91 1.378(7)
C55 C60 1.384(8)
C55 C56 1.391(8)
C56 C57 1.392(8)
C56 H56 0.9300
C57 O92 1.370(7)
C57 C58 1.381(8)
C58 C59 1.376(8)
C58 C73 1.515(8)
C59 C60 1.395(8)
C59 H59 0.9300
C60 C77 1.528(8)
C61 C66 1.380(9)
C61 O93 1.389(7)
C61 C62 1.390(9)
C62 C63 1.387(9)
C62 H62 0.9300
C63 O94 1.362(7)
C63 C64 1.383(9)
C64 C65 1.400(8)
C64 C77 1.528(8)
C65 C66 1.390(8)
C65 H65 0.9300
C66 C81 1.519(8)
C67 O95 1.375(7)
C67 C72 1.386(8)
C67 C68 1.386(9)
C68 C69 1.397(8)
C68 H68 0.9300
C69 O96 1.372(7)
C69 C70 1.393(8)
C70 C71 1.384(8)
C70 C81 1.529(8)
C71 C72 1.383(8)
C71 H71 0.9300
C72 C85 1.524(9)
C73 C74 1.533(8)
C73 H73 0.9800
C74 C75 1.539(9)
C74 H74A 0.9700
C74 H74B 0.9700
C75 C76 1.503(10)
C75 H75A 0.9700
C75 H75B 0.9700
C76 H76A 0.9600
C76 H76B 0.9600
C76 H76C 0.9600
C77 C78 1.527(9)
C77 H77 0.9800
C78 C79 1.519(9)
C78 H78A 0.9700
C78 H78B 0.9700
C79 C80 1.525(10)
C79 H79A 0.9700
C79 H79B 0.9700
C80 H80A 0.9600
C80 H80B 0.9600
C80 H80C 0.9600
C81 C82 1.530(9)
C81 H81 0.9800
C82 C83 1.516(9)
C82 H82A 0.9700
C82 H82B 0.9700
C83 C84 1.520(10)
C83 H83A 0.9700
C83 H83B 0.9700
C84 H84A 0.9600
C84 H84B 0.9600
C84 H84C 0.9600
C85 C86 1.521(8)
C85 H85 0.9800
C86 C87 1.517(9)
C86 H86A 0.9700
C86 H86B 0.9700
C87 C88 1.522(9)
C87 H87A 0.9700
C87 H87B 0.9700
C88 H88A 0.9600
C88 H88B 0.9600
C88 H88C 0.9600
O89 H89 0.8200
O90 H90 0.8200
O91 H91 0.8200
O92 H92 0.8200
O93 H93 0.8200
O94 H94 0.8200
O95 H95 0.8200
O96 H96 0.8200
C97 N106 1.486(9)
C97 C98 1.528(10)
C97 H97A 0.9700
C97 H97B 0.9700
C98 C103 1.514(10)
C98 C99 1.557(9)
C98 C104 1.557(10)
C99 C100 1.524(11)
C99 H99A 0.9700
C99 H99B 0.9700
C100 C101 1.496(12)
C100 H10G 0.9700
C100 H10H 0.9700
C101 C102 1.518(11)
C101 H10K 0.9700
C101 H10L 0.9700
C102 C103 1.548(11)
C102 H10I 0.9700
C102 H10J 0.9700
C103 H10A 0.9700
C103 H10B 0.9700
C104 C105 1.499(10)
C104 H10C 0.9700
C104 H10D 0.9700
C105 O108 1.244(8)
C105 O107 1.260(9)
N106 H10T 0.8600
N106 H10Z 0.8600
O108 H108 0.8200
C109 N118 1.497(9)
C109 C110 1.527(10)
C109 H10E 0.9700
C109 H10F 0.9700
C110 C116 1.534(10)
C110 C111 1.533(10)
C110 C115 1.541(10)
C111 C112 1.494(11)
C111 H11G 0.9700
C111 H11H 0.9700
C112 C113 1.554(12)
C112 H11I 0.9700
C112 H11J 0.9700
C113 C114 1.518(12)
C113 H11M 0.9700
C113 H11N 0.9700
C114 C115 1.523(11)
C114 H11K 0.9700
C114 H11L 0.9700
C115 H11C 0.9700
C115 H11D 0.9700
C116 C117 1.510(10)
C116 H11E 0.9700
C116 H11F 0.9700
C117 O120 1.248(8)
C117 O119 1.254(8)
N118 H11A 0.8600
N118 H11B 0.8600
O119 H119 0.8200
C121 O122 1.470(11)
C121 H12A 0.9600
C121 H12B 0.9600
C121 H12C 0.9600
O122 H122 0.8200
C123 O124 1.473(11)
C123 H12D 0.9600
C123 H12E 0.9600
C123 H12F 0.9600
O124 H124 0.8200
C125 O126 1.411(10)
C125 H12G 0.9600
C125 H12H 0.9600
C125 H12I 0.9600
O126 H126 0.8200
C127 O128 1.359(10)
C127 H12L 0.9600
C127 H12M 0.9600
C127 H12N 0.9600
O128 H128 0.8200
OW6 OW17 1.04(5)
OW6 OW12 1.191(19)
OW7 OW18 1.745(19)
OW11 OW16 1.744(18)
OW12 OW18 1.74(2)
OW12 OW17 1.80(6)

loop_
_geom_torsion_atom_site_label_1
_geom_torsion_atom_site_label_2
_geom_torsion_atom_site_label_3
_geom_torsion_atom_site_label_4
_geom_torsion
O41 C1 C2 C3 -179.5(6)
C6 C1 C2 C3 1.8(9)
C1 C2 C3 O42 176.9(5)
C1 C2 C3 C4 -3.1(9)
C2 C3 C4 C5 2.5(9)
O42 C3 C4 C5 -177.6(5)
C2 C3 C4 C37 -179.0(6)
O42 C3 C4 C37 0.9(9)
C3 C4 C5 C6 -0.7(9)
C37 C4 C5 C6 -179.1(6)
C4 C5 C6 C1 -0.5(9)
C4 C5 C6 C25 176.5(6)
O41 C1 C6 C5 -178.6(6)
C2 C1 C6 C5 -0.1(9)
O41 C1 C6 C25 4.4(9)
C2 C1 C6 C25 -177.1(6)
C12 C7 C8 C9 0.8(9)
O43 C7 C8 C9 -178.1(5)
C7 C8 C9 C10 0.9(9)
C7 C8 C9 O44 -179.4(5)
C8 C9 C10 C11 -0.5(9)
O44 C9 C10 C11 179.8(5)
C8 C9 C10 C25 177.5(5)
O44 C9 C10 C25 -2.2(8)
C9 C10 C11 C12 -1.6(9)
C25 C10 C11 C12 -179.6(5)
C10 C11 C12 C7 3.2(9)
C10 C11 C12 C29 -176.6(5)
C8 C7 C12 C11 -2.7(9)
O43 C7 C12 C11 176.2(5)
C8 C7 C12 C29 177.1(6)
O43 C7 C12 C29 -3.9(8)
O45 C13 C14 C15 -179.6(5)
C18 C13 C14 C15 -0.8(9)
C13 C14 C15 C16 -0.7(10)
C13 C14 C15 O46 -179.1(5)
C14 C15 C16 C17 1.4(9)
O46 C15 C16 C17 179.7(5)
C14 C15 C16 C29 -178.5(6)
O46 C15 C16 C29 -0.3(9)
C15 C16 C17 C18 -0.7(9)
C29 C16 C17 C18 179.2(6)
O45 C13 C18 C17 -179.7(5)
C14 C13 C18 C17 1.4(9)
O45 C13 C18 C33 0.9(8)
C14 C13 C18 C33 -178.0(5)
C16 C17 C18 C13 -0.7(9)
C16 C17 C18 C33 178.7(5)
O47 C19 C20 C21 -177.6(6)
C24 C19 C20 C21 1.7(10)
C19 C20 C21 O48 -178.7(6)
C19 C20 C21 C22 0.1(9)
O48 C21 C22 C23 179.1(5)
C20 C21 C22 C23 0.4(9)
O48 C21 C22 C33 0.5(9)
C20 C21 C22 C33 -178.2(6)
C21 C22 C23 C24 -2.7(9)
C33 C22 C23 C24 176.0(5)
C20 C19 C24 C23 -3.7(9)
O47 C19 C24 C23 175.6(5)
C20 C19 C24 C37 175.6(6)
O47 C19 C24 C37 -5.2(9)
C22 C23 C24 C19 4.3(9)
C22 C23 C24 C37 -175.0(5)
C5 C6 C25 C26 27.1(8)
C1 C6 C25 C26 -156.1(6)
C5 C6 C25 C10 -99.9(7)
C1 C6 C25 C10 76.9(7)
C11 C10 C25 C26 -48.9(7)
C9 C10 C25 C26 133.2(6)
C11 C10 C25 C6 79.3(7)
C9 C10 C25 C6 -98.6(7)
C6 C25 C26 C27 171.1(6)
C10 C25 C26 C27 -62.4(7)
C25 C26 C27 C28 -179.0(6)
C11 C12 C29 C30 50.0(7)
C7 C12 C29 C30 -129.9(6)
C11 C12 C29 C16 -78.2(7)
C7 C12 C29 C16 101.9(7)
C15 C16 C29 C30 148.8(6)
C17 C16 C29 C30 -31.1(8)
C15 C16 C29 C12 -84.3(7)
C17 C16 C29 C12 95.8(7)
C12 C29 C30 C31 66.6(7)
C16 C29 C30 C31 -167.3(6)
C29 C30 C31 C32 -174.0(6)
C13 C18 C33 C22 78.8(7)
C17 C18 C33 C22 -100.6(7)
C13 C18 C33 C34 -155.2(6)
C17 C18 C33 C34 25.4(8)
C21 C22 C33 C18 -102.2(7)
C23 C22 C33 C18 79.2(7)
C21 C22 C33 C34 129.9(6)
C23 C22 C33 C34 -48.7(7)
C18 C33 C34 C35 171.6(5)
C22 C33 C34 C35 -62.8(7)
C33 C34 C35 C36 177.5(6)
C3 C4 C37 C38 153.2(6)
C5 C4 C37 C38 -28.4(8)
C3 C4 C37 C24 -79.6(7)
C5 C4 C37 C24 98.8(7)
C19 C24 C37 C4 105.5(7)
C23 C24 C37 C4 -75.3(7)
C19 C24 C37 C38 -126.0(6)
C23 C24 C37 C38 53.3(7)
C4 C37 C38 C39 -170.0(6)
C24 C37 C38 C39 63.2(7)
C37 C38 C39 C40 -172.3(7)
C54 C49 C50 C51 1.1(10)
O89 C49 C50 C51 -179.0(6)
C49 C50 C51 O90 179.9(5)
C49 C50 C51 C52 -0.8(10)
C50 C51 C52 C53 0.1(9)
O90 C51 C52 C53 179.3(5)
C50 C51 C52 C85 178.2(6)
O90 C51 C52 C85 -2.6(9)
C51 C52 C53 C54 0.4(9)
C85 C52 C53 C54 -177.7(6)
C50 C49 C54 C53 -0.6(9)
O89 C49 C54 C53 179.5(5)
C50 C49 C54 C73 -178.9(6)
O89 C49 C54 C73 1.2(9)
C52 C53 C54 C49 -0.1(9)
C52 C53 C54 C73 178.2(6)
O91 C55 C56 C57 177.4(5)
C60 C55 C56 C57 -3.1(9)
C55 C56 C57 O92 -179.0(5)
C55 C56 C57 C58 1.3(9)
O92 C57 C58 C59 -177.5(5)
C56 C57 C58 C59 2.2(8)
O92 C57 C58 C73 5.4(8)
C56 C57 C58 C73 -174.9(5)
C57 C58 C59 C60 -4.2(9)
C73 C58 C59 C60 172.9(5)
O91 C55 C60 C59 -179.2(5)
C56 C55 C60 C59 1.3(8)
O91 C55 C60 C77 -1.0(9)
C56 C55 C60 C77 179.5(5)
C58 C59 C60 C55 2.5(9)
C58 C59 C60 C77 -175.9(5)
C66 C61 C62 C63 1.1(9)
O93 C61 C62 C63 179.6(5)
C61 C62 C63 O94 173.0(5)
C61 C62 C63 C64 -3.7(9)
O94 C63 C64 C65 -173.5(5)
C62 C63 C64 C65 3.4(9)
O94 C63 C64 C77 6.3(8)
C62 C63 C64 C77 -176.9(5)
C63 C64 C65 C66 -0.4(9)
C77 C64 C65 C66 179.8(5)
O93 C61 C66 C65 -176.7(5)
C62 C61 C66 C65 1.7(9)
O93 C61 C66 C81 5.2(9)
C62 C61 C66 C81 -176.4(5)
C64 C65 C66 C61 -2.0(9)
C64 C65 C66 C81 176.1(5)
O95 C67 C68 C69 -178.6(5)
C72 C67 C68 C69 0.9(9)
C67 C68 C69 O96 177.4(5)
C67 C68 C69 C70 -1.1(9)
O96 C69 C70 C71 -176.8(5)
C68 C69 C70 C71 1.8(9)
O96 C69 C70 C81 3.6(8)
C68 C69 C70 C81 -177.8(5)
C69 C70 C71 C72 -2.4(9)
C81 C70 C71 C72 177.2(5)
C70 C71 C72 C67 2.2(9)
C70 C71 C72 C85 -178.0(5)
O95 C67 C72 C71 178.2(5)
C68 C67 C72 C71 -1.4(9)
O95 C67 C72 C85 -1.7(8)
C68 C67 C72 C85 178.8(5)
C49 C54 C73 C58 77.4(7)
C53 C54 C73 C58 -100.8(7)
C49 C54 C73 C74 -155.5(6)
C53 C54 C73 C74 26.2(8)
C59 C58 C73 C54 77.9(7)
C57 C58 C73 C54 -105.1(6)
C59 C58 C73 C74 -50.2(7)
C57 C58 C73 C74 126.8(6)
C54 C73 C74 C75 168.2(5)
C58 C73 C74 C75 -64.4(7)
C73 C74 C75 C76 178.6(7)
C63 C64 C77 C78 156.7(6)
C65 C64 C77 C78 -23.6(8)
C63 C64 C77 C60 -76.6(7)
C65 C64 C77 C60 103.1(6)
C55 C60 C77 C64 109.1(6)
C59 C60 C77 C64 -72.8(7)
C55 C60 C77 C78 -123.2(6)
C59 C60 C77 C78 55.0(7)
C64 C77 C78 C79 -172.7(5)
C60 C77 C78 C79 61.8(7)
C77 C78 C79 C80 -177.4(7)
C61 C66 C81 C82 -154.2(6)
C65 C66 C81 C82 27.8(8)
C61 C66 C81 C70 78.9(7)
C65 C66 C81 C70 -99.1(7)
C71 C70 C81 C66 78.9(7)
C69 C70 C81 C66 -101.6(7)
C71 C70 C81 C82 -49.7(8)
C69 C70 C81 C82 129.9(6)
C66 C81 C82 C83 170.9(6)
C70 C81 C82 C83 -62.4(7)
C81 C82 C83 C84 -179.5(6)
C51 C52 C85 C86 153.1(6)
C53 C52 C85 C86 -29.0(8)
C51 C52 C85 C72 -80.7(7)
C53 C52 C85 C72 97.2(7)
C71 C72 C85 C86 50.3(7)
C67 C72 C85 C86 -129.9(6)
C71 C72 C85 C52 -77.8(7)
C67 C72 C85 C52 102.0(6)
C52 C85 C86 C87 -170.1(5)
C72 C85 C86 C87 64.2(7)
C85 C86 C87 C88 -170.7(6)
N106 C97 C98 C103 -53.6(9)
N106 C97 C98 C99 -173.4(7)
N106 C97 C98 C104 70.8(9)
C103 C98 C99 C100 -51.9(8)
C97 C98 C99 C100 70.4(8)
C104 C98 C99 C100 -170.1(6)
C98 C99 C100 C101 54.0(9)
C99 C100 C101 C102 -54.8(10)
C100 C101 C102 C103 54.9(10)
C97 C98 C103 C102 -66.1(8)
C99 C98 C103 C102 52.8(8)
C104 C98 C103 C102 168.5(6)
C101 C102 C103 C98 -55.7(9)
C103 C98 C104 C105 43.9(9)
C97 C98 C104 C105 -82.2(8)
C99 C98 C104 C105 161.3(6)
C98 C104 C105 O108 -128.6(7)
C98 C104 C105 O107 51.5(10)
N118 C109 C110 C116 -64.6(8)
N118 C109 C110 C111 62.7(8)
N118 C109 C110 C115 178.8(6)
C116 C110 C111 C112 -66.0(9)
C109 C110 C111 C112 168.3(7)
C115 C110 C111 C112 54.4(8)
C110 C111 C112 C113 -57.3(10)
C111 C112 C113 C114 56.9(10)
C112 C113 C114 C115 -56.5(9)
C113 C114 C115 C110 57.2(9)
C116 C110 C115 C114 69.4(9)
C109 C110 C115 C114 -173.0(7)
C111 C110 C115 C114 -53.9(9)
C109 C110 C116 C117 83.1(9)
C111 C110 C116 C117 -43.4(10)
C115 C110 C116 C117 -163.3(7)
C110 C116 C117 O120 155.0(7)
C110 C116 C117 O119 -25.1(11)
OW17 OW6 OW12 OW18 -60(4)
OW18 OW12 OW17 OW6 145(3)
OW6 OW12 OW18 OW7 24(4)
OW17 OW12 OW18 OW7 -11(3)
